data_1540598
loop_
_publ_author_name
'Hao, Wei'
'Wang, Han'
'Ye, Qingyu'
'Zhang, Wen-Xiong'
'Xi, Zhenfeng'

_publ_section_title
;
 Cyclopentadiene-Phosphine/Palladium-Catalyzed Synthesis of Indolizines
 from Pyrrole and 1,4-Dibromo-1,3-butadienes.
;
_journal_issue 22
_journal_name_full 'Organic letters'
_journal_page_first 5674
_journal_page_last 5677
_journal_paper_doi 10.1021/acs.orglett.5b02959
_journal_volume 17
_journal_year 2015
_chemical_formula_moiety 'C21 H21 N Si'
_chemical_formula_sum 'C21 H21 N Si'
_chemical_formula_weight 315.48
_chemical_name_systematic
;
 ?
;
_space_group_crystal_system triclinic
_space_group_IT_number 2
_space_group_name_Hall '-P 1'
_space_group_name_H-M_alt 'P -1'
_symmetry_space_group_name_Hall '-P 1'
_symmetry_space_group_name_H-M 'P -1'
_atom_sites_solution_hydrogens geom
_atom_sites_solution_primary direct
_audit_creation_date 2015-09-23
_audit_creation_method
;
Olex2 1.2
(compiled 2015.01.26 svn.r3150 for OlexSys, GUI svn.r4998)
;
_cell_angle_alpha 95.235(5)
_cell_angle_beta 105.120(5)
_cell_angle_gamma 108.782(5)
_cell_formula_units_Z 4
_cell_length_a 10.2204(5)
_cell_length_b 10.3756(7)
_cell_length_c 18.4485(12)
_cell_measurement_reflns_used 3753
_cell_measurement_temperature 180.00(10)
_cell_measurement_theta_max 27.0190
_cell_measurement_theta_min 3.1820
_cell_volume 1754.9(2)
_computing_cell_refinement
;
CrysAlisPro, Agilent Technologies,
Version 1.171.36.32 (release 02-08-2013 CrysAlis171 .NET)
(compiled Aug  2 2013,16:46:58)
;
_computing_data_collection
;
CrysAlisPro, Agilent Technologies,
Version 1.171.36.32 (release 02-08-2013 CrysAlis171 .NET)
(compiled Aug  2 2013,16:46:58)
;
_computing_data_reduction
;
CrysAlisPro, Agilent Technologies,
Version 1.171.36.32 (release 02-08-2013 CrysAlis171 .NET)
(compiled Aug  2 2013,16:46:58)
;
_computing_molecular_graphics 'Olex2 (Dolomanov et al., 2009)'
_computing_publication_material 'Olex2 (Dolomanov et al., 2009)'
_computing_structure_refinement 'ShelXL (Sheldrick, 2008)'
_computing_structure_solution 'ShelXS (Sheldrick, 2008)'
_diffrn_ambient_temperature 180.00(10)
_diffrn_detector_area_resol_mean 10.3914
_diffrn_measured_fraction_theta_full 0.998
_diffrn_measured_fraction_theta_max 0.998
_diffrn_measurement_details
;
  1 omega  -68.00   35.00   1.0000    3.0400
omega____ theta____ kappa____ phi______ frames
    -       10.7017  -77.0000   30.0000 103

  2 omega   -6.00   81.00   1.0000    3.0400
omega____ theta____ kappa____ phi______ frames
    -       10.7017   57.0000  150.0000 87

  3 omega  -74.00   22.00   1.0000    3.0400
omega____ theta____ kappa____ phi______ frames
    -      -11.7954  -77.0000 -120.0000 96

  4 omega  -19.00    6.00   1.0000    3.0400
omega____ theta____ kappa____ phi______ frames
    -      -11.7954  -99.0000  150.0000 25
;
_diffrn_measurement_device_type 'SuperNova, Dual, Cu at zero, Atlas'
_diffrn_measurement_method '\w scans'
_diffrn_orient_matrix_UB_11 -0.0080603000
_diffrn_orient_matrix_UB_12 -0.0422372000
_diffrn_orient_matrix_UB_13 0.0278675000
_diffrn_orient_matrix_UB_21 -0.0739141000
_diffrn_orient_matrix_UB_22 -0.0361409000
_diffrn_orient_matrix_UB_23 -0.0215584000
_diffrn_orient_matrix_UB_31 0.0201900000
_diffrn_orient_matrix_UB_32 -0.0481948000
_diffrn_orient_matrix_UB_33 -0.0201320000
_diffrn_radiation_monochromator mirror
_diffrn_radiation_type MoK\a
_diffrn_radiation_wavelength 0.71073
_diffrn_reflns_av_R_equivalents 0.0358
_diffrn_reflns_av_unetI/netI 0.0650
_diffrn_reflns_laue_measured_fraction_full 0.998
_diffrn_reflns_laue_measured_fraction_max 0.998
_diffrn_reflns_limit_h_max 10
_diffrn_reflns_limit_h_min -12
_diffrn_reflns_limit_k_max 12
_diffrn_reflns_limit_k_min -12
_diffrn_reflns_limit_l_max 22
_diffrn_reflns_limit_l_min -18
_diffrn_reflns_number 13052
_diffrn_reflns_point_group_measured_fraction_full 0.998
_diffrn_reflns_point_group_measured_fraction_max 0.998
_diffrn_reflns_theta_full 25.242
_diffrn_reflns_theta_max 26.022
_diffrn_reflns_theta_min 2.800
_diffrn_source 'SuperNova (Mo) X-ray Source'
_exptl_absorpt_coefficient_mu 0.133
_exptl_absorpt_correction_T_max 1.00000
_exptl_absorpt_correction_T_min 0.84190
_exptl_absorpt_correction_type multi-scan
_exptl_absorpt_process_details
;
CrysAlisPro, Agilent Technologies,
Version 1.171.36.32 (release 02-08-2013 CrysAlis171 .NET)
(compiled Aug  2 2013,16:46:58)
Empirical absorption correction using spherical harmonics,
 implemented in SCALE3 ABSPACK scaling algorithm.
;
_exptl_crystal_colour 'metallic yellowish white'
_exptl_crystal_colour_lustre metallic
_exptl_crystal_colour_modifier yellowish
_exptl_crystal_colour_primary white
_exptl_crystal_density_diffrn 1.194
_exptl_crystal_description block
_exptl_crystal_F_000 672
_exptl_crystal_size_max 0.1
_exptl_crystal_size_mid 0.1
_exptl_crystal_size_min 0.1
_refine_diff_density_max 0.624
_refine_diff_density_min -0.389
_refine_diff_density_rms 0.052
_refine_ls_extinction_method none
_refine_ls_goodness_of_fit_ref 1.046
_refine_ls_hydrogen_treatment constr
_refine_ls_matrix_type full
_refine_ls_number_parameters 421
_refine_ls_number_reflns 6896
_refine_ls_number_restraints 39
_refine_ls_restrained_S_all 1.061
_refine_ls_R_factor_all 0.0984
_refine_ls_R_factor_gt 0.0662
_refine_ls_shift/su_max 0.000
_refine_ls_shift/su_mean 0.000
_refine_ls_structure_factor_coef Fsqd
_refine_ls_weighting_details
;
 w=1/[\s^2^(Fo^2^)+(0.0556P)^2^+1.4132P]
 where P=(Fo^2^+2Fc^2^)/3
;
_refine_ls_weighting_scheme calc
_refine_ls_wR_factor_gt 0.1487
_refine_ls_wR_factor_ref 0.1689
_reflns_Friedel_coverage 0.000
_reflns_number_gt 4804
_reflns_number_total 6896
_reflns_threshold_expression 'I > 2\s(I)'
_cod_data_source_file ol5b02959_si_002.cif
_cod_data_source_block 2g
_cod_database_code 1540598
_shelxl_version_number 2013-2
_chemical_oxdiff_formula 'C21 H21 N1 Si1'
_shelx_space_group_comment
;
The symmetry employed for this shelxl refinement is uniquely defined
by the following loop, which should always be used as a source of
symmetry information in preference to the above space-group names.
They are only intended as comments.
;
_shelx_estimated_absorpt_t_max 0.987
_shelx_estimated_absorpt_t_min 0.987
_reflns_odcompleteness_completeness 99.78
_reflns_odcompleteness_iscentric 1
_reflns_odcompleteness_theta 25.97
_olex2_refinement_description
;
1. Fixed Uiso
 At 1.2 times of:
  All C(H) groups
 At 1.5 times of:
  All C(H,H,H) groups
2. Rigid bond restraints
 C32, C31, C33
 with sigma for 1-2 distances of 0.01 and sigma for 1-3 distances of 0.01
3. Uiso/Uaniso restraints and constraints
Uanis(C31) \\sim Ueq, Uanis(C32) \\sim Ueq, Uanis(C33) \\sim Ueq, Uanis(C41)
\\sim Ueq, Uanis(C42) \\sim Ueq, Uanis(C40) \\sim Ueq: with sigma of 0.01 and
sigma for terminal atoms of 0.02
4.a Aromatic/amide H refined with riding coordinates:
 C6(H6), C7(H7), C8(H8), C9(H9), C10(H10), C11(H11), C12(H12), C14(H14),
 C15(H15), C16(H16), C17(H17), C18(H18), C27(H27), C28(H28), C29(H29), C30(H30),
  C31(H31), C32(H32), C33(H33), C35(H35), C36(H36), C37(H37), C38(H38), C39(H39)
4.b Idealised Me refined as rotating group:
 C19(H19A,H19B,H19C), C20(H20A,H20B,H20C), C21(H21A,H21B,H21C), C40(H40A,H40B,
 H40C), C41(H41A,H41B,H41C), C42(H42A,H42B,H42C)
;
_olex2_date_sample_data_collection 2015-06-11
_olex2_submission_special_instructions 'No special instructions were received'

loop_
_space_group_symop_operation_xyz
'x, y, z'
'-x, -y, -z'

loop_
_atom_site_label
_atom_site_type_symbol
_atom_site_fract_x
_atom_site_fract_y
_atom_site_fract_z
_atom_site_U_iso_or_equiv
_atom_site_adp_type
_atom_site_occupancy
_atom_site_site_symmetry_order
_atom_site_calc_flag
_atom_site_refinement_flags_posn
_atom_site_refinement_flags_adp
Si1 Si 0.26912(8) 0.63853(9) -0.09756(5) 0.0343(2) Uani 1 1 d . .
N1 N 0.1879(2) 0.2510(2) -0.03287(14) 0.0342(6) Uani 1 1 d . .
C1 C 0.2156(3) 0.3596(3) -0.07290(16) 0.0319(6) Uani 1 1 d . .
C2 C 0.2397(3) 0.4993(3) -0.03721(15) 0.0299(6) Uani 1 1 d . .
C3 C 0.2398(3) 0.5199(3) 0.03710(15) 0.0294(6) Uani 1 1 d . .
C4 C 0.2115(3) 0.4063(3) 0.07855(16) 0.0300(6) Uani 1 1 d . .
C5 C 0.1831(3) 0.2703(3) 0.04249(16) 0.0326(6) Uani 1 1 d . .
C6 C 0.1547(3) 0.1607(3) 0.08107(19) 0.0407(7) Uani 1 1 d . .
H6 H 0.1342 0.0692 0.0558 0.049 Uiso 1 1 calc R .
C7 C 0.1561(3) 0.1843(3) 0.1554(2) 0.0486(8) Uani 1 1 d . .
H7 H 0.1356 0.1088 0.1813 0.058 Uiso 1 1 calc R .
C8 C 0.1871(3) 0.3169(3) 0.19327(19) 0.0457(8) Uani 1 1 d . .
H8 H 0.1898 0.3326 0.2453 0.055 Uiso 1 1 calc R .
C9 C 0.2140(3) 0.4266(3) 0.15512(17) 0.0380(7) Uani 1 1 d . .
H9 H 0.2345 0.5174 0.1813 0.046 Uiso 1 1 calc R .
C10 C 0.2164(3) 0.3046(3) -0.14374(18) 0.0436(8) Uani 1 1 d . .
H10 H 0.2321 0.3541 -0.1834 0.052 Uiso 1 1 calc R .
C11 C 0.1900(3) 0.1624(4) -0.1466(2) 0.0514(9) Uani 1 1 d . .
H11 H 0.1850 0.0990 -0.1887 0.062 Uiso 1 1 calc R .
C12 C 0.1727(3) 0.1306(3) -0.0783(2) 0.0451(8) Uani 1 1 d . .
H12 H 0.1537 0.0417 -0.0647 0.054 Uiso 1 1 calc R .
C13 C 0.2732(3) 0.6609(3) 0.08084(15) 0.0286(6) Uani 1 1 d . .
C14 C 0.1639(3) 0.7017(3) 0.09423(16) 0.0335(6) Uani 1 1 d . .
H14 H 0.0663 0.6385 0.0756 0.040 Uiso 1 1 calc R .
C15 C 0.1943(3) 0.8327(3) 0.13425(17) 0.0382(7) Uani 1 1 d . .
H15 H 0.1180 0.8593 0.1426 0.046 Uiso 1 1 calc R .
C16 C 0.3362(3) 0.9245(3) 0.16190(17) 0.0430(7) Uani 1 1 d . .
H16 H 0.3579 1.0150 0.1890 0.052 Uiso 1 1 calc R .
C17 C 0.4462(3) 0.8842(3) 0.15005(19) 0.0465(8) Uani 1 1 d . .
H17 H 0.5440 0.9469 0.1699 0.056 Uiso 1 1 calc R .
C18 C 0.4161(3) 0.7537(3) 0.10970(17) 0.0359(7) Uani 1 1 d . .
H18 H 0.4928 0.7274 0.1017 0.043 Uiso 1 1 calc R .
C19 C 0.2354(4) 0.7970(4) -0.0644(2) 0.0559(9) Uani 1 1 d . .
H19A H 0.1391 0.7698 -0.0574 0.084 Uiso 1 1 calc GR .
H19B H 0.2401 0.8565 -0.1027 0.084 Uiso 1 1 calc GR .
H19C H 0.3095 0.8478 -0.0157 0.084 Uiso 1 1 calc GR .
C20 C 0.4589(3) 0.6867(4) -0.0999(2) 0.0572(10) Uani 1 1 d . .
H20A H 0.5258 0.7241 -0.0478 0.086 Uiso 1 1 calc GR .
H20B H 0.4778 0.7571 -0.1316 0.086 Uiso 1 1 calc GR .
H20C H 0.4735 0.6044 -0.1214 0.086 Uiso 1 1 calc GR .
C21 C 0.1358(3) 0.5689(4) -0.19537(19) 0.0533(9) Uani 1 1 d . .
H21A H 0.1787 0.5282 -0.2286 0.080 Uiso 1 1 calc GR .
H21B H 0.1107 0.6444 -0.2163 0.080 Uiso 1 1 calc GR .
H21C H 0.0479 0.4976 -0.1926 0.080 Uiso 1 1 calc GR .
Si2 Si 0.39727(10) 0.75014(10) 0.60046(5) 0.0454(3) Uani 1 1 d . .
N2 N 0.2744(3) 0.3179(3) 0.57159(17) 0.0506(7) Uani 1 1 d . .
C22 C 0.1845(3) 0.2641(3) 0.49531(19) 0.0425(8) Uani 1 1 d . .
C23 C 0.1602(3) 0.3590(3) 0.44933(17) 0.0363(7) Uani 1 1 d . .
C24 C 0.2252(3) 0.5078(3) 0.47960(16) 0.0340(6) Uani 1 1 d . .
C25 C 0.3101(3) 0.5584(3) 0.55399(16) 0.0377(7) Uani 1 1 d . .
C26 C 0.3354(3) 0.4601(4) 0.60138(18) 0.0430(8) Uani 1 1 d . .
C27 C 0.1244(4) 0.1239(4) 0.4664(3) 0.0651(11) Uani 1 1 d . .
H27 H 0.1423 0.0608 0.4985 0.078 Uiso 1 1 calc R .
C28 C 0.0411(5) 0.0757(4) 0.3938(3) 0.0770(13) Uani 1 1 d . .
H28 H 0.0004 -0.0213 0.3744 0.092 Uiso 1 1 calc R .
C29 C 0.0144(4) 0.1633(4) 0.3479(2) 0.0628(10) Uani 1 1 d . .
H29 H -0.0455 0.1272 0.2964 0.075 Uiso 1 1 calc R .
C30 C 0.0716(3) 0.3037(3) 0.37371(18) 0.0446(8) Uani 1 1 d . .
H30 H 0.0510 0.3638 0.3402 0.054 Uiso 1 1 calc R .
C31 C 0.3150(4) 0.2459(5) 0.6278(3) 0.0706(11) Uani 1 1 d . U
H31 H 0.2882 0.1482 0.6226 0.085 Uiso 1 1 calc R .
C32 C 0.4052(4) 0.3478(5) 0.6952(2) 0.0723(12) Uani 1 1 d . U
H32 H 0.4494 0.3301 0.7434 0.087 Uiso 1 1 calc R .
C33 C 0.4163(4) 0.4782(4) 0.67714(19) 0.0549(9) Uani 1 1 d . U
H33 H 0.4703 0.5648 0.7111 0.066 Uiso 1 1 calc R .
C34 C 0.1940(3) 0.6002(3) 0.42411(15) 0.0308(6) Uani 1 1 d . .
C35 C 0.2870(3) 0.6496(3) 0.38235(18) 0.0428(7) Uani 1 1 d . .
H35 H 0.3717 0.6267 0.3889 0.051 Uiso 1 1 calc R .
C36 C 0.2561(4) 0.7328(4) 0.33071(19) 0.0512(9) Uani 1 1 d . .
H36 H 0.3214 0.7691 0.3029 0.061 Uiso 1 1 calc R .
C37 C 0.1322(4) 0.7632(4) 0.31950(18) 0.0502(8) Uani 1 1 d . .
H37 H 0.1123 0.8214 0.2846 0.060 Uiso 1 1 calc R .
C38 C 0.0362(4) 0.7087(3) 0.35927(19) 0.0478(8) Uani 1 1 d . .
H38 H -0.0508 0.7278 0.3508 0.057 Uiso 1 1 calc R .
C39 C 0.0666(3) 0.6273(3) 0.41074(17) 0.0419(7) Uani 1 1 d . .
H39 H -0.0002 0.5891 0.4375 0.050 Uiso 1 1 calc R .
C40 C 0.3364(8) 0.8705(5) 0.5445(3) 0.134(3) Uani 1 1 d . U
H40A H 0.3709 0.9621 0.5773 0.200 Uiso 1 1 calc GR .
H40B H 0.2300 0.8350 0.5251 0.200 Uiso 1 1 calc GR .
H40C H 0.3759 0.8784 0.5014 0.200 Uiso 1 1 calc GR .
C41 C 0.5949(4) 0.8026(5) 0.6257(3) 0.1017(18) Uani 1 1 d . U
H41A H 0.6224 0.7919 0.5790 0.152 Uiso 1 1 calc GR .
H41B H 0.6276 0.7441 0.6595 0.152 Uiso 1 1 calc GR .
H41C H 0.6404 0.8998 0.6520 0.152 Uiso 1 1 calc GR .
C42 C 0.3438(5) 0.7761(5) 0.6878(3) 0.0918(16) Uani 1 1 d . U
H42A H 0.3483 0.8719 0.6990 0.138 Uiso 1 1 calc GR .
H42B H 0.4104 0.7580 0.7310 0.138 Uiso 1 1 calc GR .
H42C H 0.2445 0.7122 0.6795 0.138 Uiso 1 1 calc GR .

loop_
_atom_site_aniso_label
_atom_site_aniso_U_11
_atom_site_aniso_U_22
_atom_site_aniso_U_33
_atom_site_aniso_U_23
_atom_site_aniso_U_13
_atom_site_aniso_U_12
Si1 0.0295(4) 0.0353(5) 0.0390(5) 0.0107(4) 0.0099(3) 0.0123(3)
N1 0.0255(12) 0.0269(13) 0.0489(15) 0.0034(11) 0.0089(10) 0.0107(10)
C1 0.0230(13) 0.0303(16) 0.0406(16) 0.0031(13) 0.0080(11) 0.0098(11)
C2 0.0224(13) 0.0272(15) 0.0399(16) 0.0052(12) 0.0079(11) 0.0102(11)
C3 0.0203(12) 0.0270(15) 0.0398(16) 0.0059(12) 0.0083(11) 0.0082(11)
C4 0.0230(13) 0.0268(15) 0.0418(16) 0.0091(12) 0.0096(11) 0.0106(11)
C5 0.0207(13) 0.0289(15) 0.0468(17) 0.0068(13) 0.0068(12) 0.0098(11)
C6 0.0344(16) 0.0280(16) 0.061(2) 0.0124(15) 0.0137(14) 0.0128(13)
C7 0.0460(18) 0.0393(19) 0.069(2) 0.0273(17) 0.0222(16) 0.0178(15)
C8 0.0466(18) 0.049(2) 0.0496(19) 0.0196(16) 0.0204(15) 0.0202(15)
C9 0.0375(16) 0.0329(17) 0.0458(18) 0.0097(14) 0.0137(13) 0.0143(13)
C10 0.0375(16) 0.048(2) 0.0455(18) -0.0001(15) 0.0135(14) 0.0176(14)
C11 0.0358(17) 0.049(2) 0.063(2) -0.0134(17) 0.0115(15) 0.0162(15)
C12 0.0345(16) 0.0277(17) 0.068(2) -0.0037(15) 0.0103(15) 0.0117(13)
C13 0.0283(13) 0.0222(14) 0.0340(15) 0.0074(11) 0.0077(11) 0.0084(11)
C14 0.0275(14) 0.0301(16) 0.0422(17) 0.0072(13) 0.0105(12) 0.0095(12)
C15 0.0416(16) 0.0344(17) 0.0447(18) 0.0096(14) 0.0149(14) 0.0200(14)
C16 0.0501(18) 0.0310(17) 0.0459(18) 0.0014(14) 0.0088(14) 0.0185(14)
C17 0.0337(16) 0.0363(18) 0.056(2) 0.0006(15) 0.0041(14) 0.0050(13)
C18 0.0280(14) 0.0321(16) 0.0471(17) 0.0070(13) 0.0083(12) 0.0127(12)
C19 0.080(2) 0.047(2) 0.055(2) 0.0233(17) 0.0229(18) 0.0344(19)
C20 0.0347(17) 0.074(3) 0.061(2) 0.025(2) 0.0177(15) 0.0122(17)
C21 0.0453(18) 0.061(2) 0.049(2) 0.0154(17) 0.0078(15) 0.0167(17)
Si2 0.0470(5) 0.0509(6) 0.0391(5) 0.0070(4) 0.0122(4) 0.0200(4)
N2 0.0532(16) 0.064(2) 0.0657(19) 0.0418(16) 0.0371(15) 0.0381(15)
C22 0.0493(18) 0.0372(18) 0.062(2) 0.0252(16) 0.0370(17) 0.0235(15)
C23 0.0399(16) 0.0350(17) 0.0452(18) 0.0112(14) 0.0244(14) 0.0180(13)
C24 0.0373(15) 0.0383(17) 0.0372(16) 0.0127(13) 0.0200(13) 0.0193(13)
C25 0.0386(16) 0.0458(19) 0.0388(17) 0.0147(14) 0.0191(13) 0.0209(14)
C26 0.0439(17) 0.058(2) 0.0468(18) 0.0270(16) 0.0247(14) 0.0302(16)
C27 0.069(2) 0.046(2) 0.109(4) 0.031(2) 0.060(3) 0.027(2)
C28 0.080(3) 0.039(2) 0.125(4) 0.014(3) 0.061(3) 0.016(2)
C29 0.058(2) 0.043(2) 0.083(3) -0.003(2) 0.031(2) 0.0098(18)
C30 0.0466(18) 0.0391(19) 0.051(2) 0.0066(15) 0.0221(15) 0.0144(15)
C31 0.068(2) 0.093(3) 0.101(3) 0.069(2) 0.057(2) 0.057(2)
C32 0.063(2) 0.118(4) 0.075(3) 0.063(3) 0.039(2) 0.057(2)
C33 0.0505(19) 0.081(3) 0.0463(19) 0.0302(18) 0.0181(15) 0.0341(18)
C34 0.0338(14) 0.0329(16) 0.0280(14) 0.0052(12) 0.0113(11) 0.0137(12)
C35 0.0432(17) 0.0456(19) 0.0484(19) 0.0154(15) 0.0210(14) 0.0202(15)
C36 0.059(2) 0.057(2) 0.049(2) 0.0246(17) 0.0297(16) 0.0229(18)
C37 0.065(2) 0.048(2) 0.0449(19) 0.0201(16) 0.0172(16) 0.0269(17)
C38 0.0497(19) 0.050(2) 0.055(2) 0.0204(17) 0.0191(16) 0.0281(16)
C39 0.0458(17) 0.0430(19) 0.0476(18) 0.0173(15) 0.0249(14) 0.0190(15)
C40 0.223(7) 0.050(3) 0.085(4) -0.010(3) -0.031(4) 0.060(4)
C41 0.059(3) 0.074(3) 0.178(5) 0.010(3) 0.061(3) 0.015(2)
C42 0.077(3) 0.097(4) 0.080(3) -0.026(3) 0.039(2) 0.004(3)

loop_
_atom_type_symbol
_atom_type_description
_atom_type_scat_dispersion_real
_atom_type_scat_dispersion_imag
_atom_type_scat_source
C C 0.0033 0.0016 'International Tables Vol C Tables 4.2.6.8 and 6.1.1.4'
H H 0.0000 0.0000 'International Tables Vol C Tables 4.2.6.8 and 6.1.1.4'
Si Si 0.0817 0.0704 'International Tables Vol C Tables 4.2.6.8 and 6.1.1.4'
N N 0.0061 0.0033 'International Tables Vol C Tables 4.2.6.8 and 6.1.1.4'

loop_
_geom_angle_atom_site_label_1
_geom_angle_atom_site_label_2
_geom_angle_atom_site_label_3
_geom_angle
C19 Si1 C2 115.56(14)
C20 Si1 C2 106.92(14)
C20 Si1 C19 109.90(18)
C20 Si1 C21 111.73(16)
C21 Si1 C2 109.29(14)
C21 Si1 C19 103.52(16)
C1 N1 C5 122.7(2)
C12 N1 C1 109.0(2)
C12 N1 C5 128.2(3)
N1 C1 C2 120.3(2)
C10 C1 N1 107.1(3)
C10 C1 C2 132.5(3)
C1 C2 Si1 117.2(2)
C3 C2 Si1 125.4(2)
C3 C2 C1 117.4(3)
C2 C3 C4 121.9(2)
C2 C3 C13 121.7(3)
C4 C3 C13 116.3(2)
C5 C4 C3 120.2(3)
C9 C4 C3 122.4(2)
C9 C4 C5 117.4(3)
N1 C5 C4 117.4(3)
C6 C5 N1 121.7(3)
C6 C5 C4 120.9(3)
C5 C6 H6 120.0
C7 C6 C5 120.0(3)
C7 C6 H6 120.0
C6 C7 H7 119.6
C6 C7 C8 120.8(3)
C8 C7 H7 119.6
C7 C8 H8 120.2
C9 C8 C7 119.7(3)
C9 C8 H8 120.2
C4 C9 H9 119.4
C8 C9 C4 121.3(3)
C8 C9 H9 119.4
C1 C10 H10 126.1
C1 C10 C11 107.8(3)
C11 C10 H10 126.1
C10 C11 H11 125.8
C12 C11 C10 108.4(3)
C12 C11 H11 125.8
N1 C12 H12 126.2
C11 C12 N1 107.6(3)
C11 C12 H12 126.2
C14 C13 C3 121.0(2)
C14 C13 C18 118.7(2)
C18 C13 C3 120.2(2)
C13 C14 H14 119.4
C15 C14 C13 121.2(3)
C15 C14 H14 119.4
C14 C15 H15 120.2
C16 C15 C14 119.6(3)
C16 C15 H15 120.2
C15 C16 H16 120.2
C17 C16 C15 119.7(3)
C17 C16 H16 120.2
C16 C17 H17 119.6
C16 C17 C18 120.8(3)
C18 C17 H17 119.6
C13 C18 H18 120.0
C17 C18 C13 119.9(3)
C17 C18 H18 120.0
Si1 C19 H19A 109.5
Si1 C19 H19B 109.5
Si1 C19 H19C 109.5
H19A C19 H19B 109.5
H19A C19 H19C 109.5
H19B C19 H19C 109.5
Si1 C20 H20A 109.5
Si1 C20 H20B 109.5
Si1 C20 H20C 109.5
H20A C20 H20B 109.5
H20A C20 H20C 109.5
H20B C20 H20C 109.5
Si1 C21 H21A 109.5
Si1 C21 H21B 109.5
Si1 C21 H21C 109.5
H21A C21 H21B 109.5
H21A C21 H21C 109.5
H21B C21 H21C 109.5
C40 Si2 C25 116.18(18)
C40 Si2 C42 102.8(3)
C41 Si2 C25 109.15(18)
C41 Si2 C40 109.8(3)
C41 Si2 C42 110.0(2)
C42 Si2 C25 108.75(18)
C26 N2 C22 122.0(3)
C31 N2 C22 128.3(3)
C31 N2 C26 109.7(3)
C23 C22 N2 117.5(3)
C27 C22 N2 121.7(3)
C27 C22 C23 120.9(4)
C22 C23 C24 120.9(3)
C22 C23 C30 116.6(3)
C30 C23 C24 122.5(3)
C23 C24 C34 116.2(2)
C25 C24 C23 121.0(3)
C25 C24 C34 122.8(3)
C24 C25 Si2 124.8(2)
C24 C25 C26 118.0(3)
C26 C25 Si2 117.3(2)
N2 C26 C25 120.6(3)
C33 C26 N2 107.7(3)
C33 C26 C25 131.7(3)
C22 C27 H27 119.8
C28 C27 C22 120.5(4)
C28 C27 H27 119.8
C27 C28 H28 119.8
C27 C28 C29 120.5(4)
C29 C28 H28 119.8
C28 C29 H29 119.3
C28 C29 C30 121.4(4)
C30 C29 H29 119.3
C23 C30 H30 119.9
C29 C30 C23 120.2(3)
C29 C30 H30 119.9
N2 C31 H31 126.7
N2 C31 C32 106.5(4)
C32 C31 H31 126.7
C31 C32 H32 126.3
C33 C32 C31 107.5(3)
C33 C32 H32 126.3
C26 C33 C32 108.7(4)
C26 C33 H33 125.7
C32 C33 H33 125.7
C35 C34 C24 120.0(2)
C35 C34 C39 119.7(3)
C39 C34 C24 120.1(2)
C34 C35 H35 120.3
C34 C35 C36 119.5(3)
C36 C35 H35 120.3
C35 C36 H36 119.7
C37 C36 C35 120.5(3)
C37 C36 H36 119.7
C36 C37 H37 120.2
C36 C37 C38 119.7(3)
C38 C37 H37 120.2
C37 C38 H38 120.0
C39 C38 C37 120.1(3)
C39 C38 H38 120.0
C34 C39 H39 119.8
C38 C39 C34 120.4(3)
C38 C39 H39 119.8
Si2 C40 H40A 109.5
Si2 C40 H40B 109.5
Si2 C40 H40C 109.5
H40A C40 H40B 109.5
H40A C40 H40C 109.5
H40B C40 H40C 109.5
Si2 C41 H41A 109.5
Si2 C41 H41B 109.5
Si2 C41 H41C 109.5
H41A C41 H41B 109.5
H41A C41 H41C 109.5
H41B C41 H41C 109.5
Si2 C42 H42A 109.5
Si2 C42 H42B 109.5
Si2 C42 H42C 109.5
H42A C42 H42B 109.5
H42A C42 H42C 109.5
H42B C42 H42C 109.5

loop_
_geom_bond_atom_site_label_1
_geom_bond_atom_site_label_2
_geom_bond_distance
Si1 C2 1.899(3)
Si1 C19 1.867(3)
Si1 C20 1.854(3)
Si1 C21 1.866(3)
N1 C1 1.396(4)
N1 C5 1.402(4)
N1 C12 1.380(4)
C1 C2 1.452(4)
C1 C10 1.380(4)
C2 C3 1.368(4)
C3 C4 1.455(4)
C3 C13 1.493(4)
C4 C5 1.408(4)
C4 C9 1.401(4)
C5 C6 1.389(4)
C6 H6 0.9500
C6 C7 1.366(4)
C7 H7 0.9500
C7 C8 1.382(4)
C8 H8 0.9500
C8 C9 1.382(4)
C9 H9 0.9500
C10 H10 0.9500
C10 C11 1.405(5)
C11 H11 0.9500
C11 C12 1.372(5)
C12 H12 0.9500
C13 C14 1.384(4)
C13 C18 1.392(4)
C14 H14 0.9500
C14 C15 1.384(4)
C15 H15 0.9500
C15 C16 1.381(4)
C16 H16 0.9500
C16 C17 1.379(4)
C17 H17 0.9500
C17 C18 1.382(4)
C18 H18 0.9500
C19 H19A 0.9800
C19 H19B 0.9800
C19 H19C 0.9800
C20 H20A 0.9800
C20 H20B 0.9800
C20 H20C 0.9800
C21 H21A 0.9800
C21 H21B 0.9800
C21 H21C 0.9800
Si2 C25 1.907(3)
Si2 C40 1.848(5)
Si2 C41 1.829(4)
Si2 C42 1.856(4)
N2 C22 1.410(4)
N2 C26 1.396(4)
N2 C31 1.386(4)
C22 C23 1.397(4)
C22 C27 1.375(5)
C23 C24 1.458(4)
C23 C30 1.398(4)
C24 C25 1.366(4)
C24 C34 1.509(4)
C25 C26 1.445(4)
C26 C33 1.386(4)
C27 H27 0.9500
C27 C28 1.334(6)
C28 H28 0.9500
C28 C29 1.340(6)
C29 H29 0.9500
C29 C30 1.367(5)
C30 H30 0.9500
C31 H31 0.9500
C31 C32 1.432(6)
C32 H32 0.9500
C32 C33 1.400(5)
C33 H33 0.9500
C34 C35 1.378(4)
C34 C39 1.384(4)
C35 H35 0.9500
C35 C36 1.387(4)
C36 H36 0.9500
C36 C37 1.371(5)
C37 H37 0.9500
C37 C38 1.383(5)
C38 H38 0.9500
C38 C39 1.368(4)
C39 H39 0.9500
C40 H40A 0.9800
C40 H40B 0.9800
C40 H40C 0.9800
C41 H41A 0.9800
C41 H41B 0.9800
C41 H41C 0.9800
C42 H42A 0.9800
C42 H42B 0.9800
C42 H42C 0.9800

loop_
_geom_torsion_atom_site_label_1
_geom_torsion_atom_site_label_2
_geom_torsion_atom_site_label_3
_geom_torsion_atom_site_label_4
_geom_torsion
Si1 C2 C3 C4 177.89(18)
Si1 C2 C3 C13 -3.9(4)
N1 C1 C2 Si1 -177.66(18)
N1 C1 C2 C3 2.5(4)
N1 C1 C10 C11 -0.3(3)
N1 C5 C6 C7 177.6(3)
C1 N1 C5 C4 -1.7(4)
C1 N1 C5 C6 179.7(2)
C1 N1 C12 C11 -0.2(3)
C1 C2 C3 C4 -2.3(4)
C1 C2 C3 C13 175.9(2)
C1 C10 C11 C12 0.2(3)
C2 C1 C10 C11 178.3(3)
C2 C3 C4 C5 0.1(4)
C2 C3 C4 C9 178.8(2)
C2 C3 C13 C14 104.0(3)
C2 C3 C13 C18 -76.7(3)
C3 C4 C5 N1 1.9(3)
C3 C4 C5 C6 -179.5(2)
C3 C4 C9 C8 -179.8(2)
C3 C13 C14 C15 -179.5(3)
C3 C13 C18 C17 179.9(3)
C4 C3 C13 C14 -77.7(3)
C4 C3 C13 C18 101.6(3)
C4 C5 C6 C7 -1.0(4)
C5 N1 C1 C2 -0.5(4)
C5 N1 C1 C10 178.3(2)
C5 N1 C12 C11 -178.1(2)
C5 C4 C9 C8 -1.1(4)
C5 C6 C7 C8 -0.6(4)
C6 C7 C8 C9 1.3(5)
C7 C8 C9 C4 -0.4(4)
C9 C4 C5 N1 -176.8(2)
C9 C4 C5 C6 1.8(4)
C10 C1 C2 Si1 3.9(4)
C10 C1 C2 C3 -176.0(3)
C10 C11 C12 N1 0.0(3)
C12 N1 C1 C2 -178.5(2)
C12 N1 C1 C10 0.4(3)
C12 N1 C5 C4 175.8(2)
C12 N1 C5 C6 -2.8(4)
C13 C3 C4 C5 -178.2(2)
C13 C3 C4 C9 0.5(4)
C13 C14 C15 C16 -0.5(4)
C14 C13 C18 C17 -0.8(4)
C14 C15 C16 C17 -0.7(5)
C15 C16 C17 C18 1.1(5)
C16 C17 C18 C13 -0.4(5)
C18 C13 C14 C15 1.2(4)
C19 Si1 C2 C1 159.5(2)
C19 Si1 C2 C3 -20.7(3)
C20 Si1 C2 C1 -77.8(2)
C20 Si1 C2 C3 102.0(3)
C21 Si1 C2 C1 43.3(2)
C21 Si1 C2 C3 -136.9(2)
Si2 C25 C26 N2 179.6(2)
Si2 C25 C26 C33 -1.3(4)
N2 C22 C23 C24 -0.3(4)
N2 C22 C23 C30 179.5(2)
N2 C22 C27 C28 -179.2(3)
N2 C26 C33 C32 -0.5(3)
N2 C31 C32 C33 -0.2(4)
C22 N2 C26 C25 -1.1(4)
C22 N2 C26 C33 179.6(3)
C22 N2 C31 C32 -179.3(3)
C22 C23 C24 C25 -0.9(4)
C22 C23 C24 C34 178.7(2)
C22 C23 C30 C29 -0.5(4)
C22 C27 C28 C29 -0.2(6)
C23 C22 C27 C28 -0.2(5)
C23 C24 C25 Si2 -178.61(19)
C23 C24 C25 C26 1.0(4)
C23 C24 C34 C35 -91.6(3)
C23 C24 C34 C39 83.6(3)
C24 C23 C30 C29 179.3(3)
C24 C25 C26 N2 -0.1(4)
C24 C25 C26 C33 179.0(3)
C24 C34 C35 C36 179.1(3)
C24 C34 C39 C38 -178.6(3)
C25 C24 C34 C35 87.9(3)
C25 C24 C34 C39 -96.9(3)
C25 C26 C33 C32 -179.7(3)
C26 N2 C22 C23 1.2(4)
C26 N2 C22 C27 -179.8(3)
C26 N2 C31 C32 -0.1(3)
C27 C22 C23 C24 -179.3(3)
C27 C22 C23 C30 0.6(4)
C27 C28 C29 C30 0.3(6)
C28 C29 C30 C23 0.1(5)
C30 C23 C24 C25 179.3(3)
C30 C23 C24 C34 -1.2(4)
C31 N2 C22 C23 -179.7(3)
C31 N2 C22 C27 -0.7(5)
C31 N2 C26 C25 179.7(3)
C31 N2 C26 C33 0.4(3)
C31 C32 C33 C26 0.5(4)
C34 C24 C25 Si2 1.9(4)
C34 C24 C25 C26 -178.5(2)
C34 C35 C36 C37 -1.7(5)
C35 C34 C39 C38 -3.5(5)
C35 C36 C37 C38 -0.9(5)
C36 C37 C38 C39 1.4(5)
C37 C38 C39 C34 0.8(5)
C39 C34 C35 C36 3.9(5)
